data_4106003
loop_
_publ_author_name
'Vikram Bhat'
'Kevin M. Allan'
'Viresh H. Rawal'

_publ_section_title
;
 Total Synthesis of N-Methylwelwitindolinone D Isonitrile
;
_journal_name_full 'Journal of the American Chemical Society'
_journal_page_first 5798
_journal_page_last 5801
_journal_paper_doi 10.1021/ja201834u
_journal_volume 133
_journal_year 2011
_chemical_formula_sum 'C22 H21 N O5'
_chemical_formula_weight 379.40
_chemical_name_systematic
; 
 ? 
;
_space_group_IT_number 14
_symmetry_space_group_name_Hall '-P 2ybc'
_symmetry_space_group_name_H-M 'P 1 21/c 1'
_atom_sites_solution_hydrogens geom
_atom_sites_solution_primary direct
_atom_sites_solution_secondary difmap
_audit_creation_method SHELXL-97
_cell_angle_alpha 90.00
_cell_angle_beta 116.117(11)
_cell_angle_gamma 90.00
_cell_formula_units_Z 4
_cell_length_a 7.9092(15)
_cell_length_b 25.245(5)
_cell_length_c 9.7786(14)
_cell_measurement_reflns_used 1024
_cell_measurement_temperature 100(2)
_cell_measurement_theta_max 28.35
_cell_measurement_theta_min 1.61
_cell_volume 1753.1(6)
_computing_structure_refinement 'SHELXL-97 (Sheldrick, 1997)'
_computing_structure_solution 'SHELXS-97 (Sheldrick, 1990)'
_diffrn_ambient_temperature 100(2)
_diffrn_measured_fraction_theta_full 0.977
_diffrn_measured_fraction_theta_max 0.977
_diffrn_radiation_monochromator graphite
_diffrn_radiation_source 'fine-focus sealed tube'
_diffrn_radiation_type MoK\a
_diffrn_radiation_wavelength 0.71073
_diffrn_reflns_av_R_equivalents 0.0384
_diffrn_reflns_av_sigmaI/netI 0.0548
_diffrn_reflns_limit_h_max 10
_diffrn_reflns_limit_h_min -10
_diffrn_reflns_limit_k_max 32
_diffrn_reflns_limit_k_min -32
_diffrn_reflns_limit_l_max 13
_diffrn_reflns_limit_l_min -13
_diffrn_reflns_number 16580
_diffrn_reflns_theta_full 28.35
_diffrn_reflns_theta_max 28.35
_diffrn_reflns_theta_min 1.61
_exptl_absorpt_coefficient_mu 0.102
_exptl_absorpt_correction_T_max 0.9798
_exptl_absorpt_correction_T_min 0.9759
_exptl_absorpt_correction_type multi-scan
_exptl_absorpt_process_details
;
absorption corrections were made based on correspondance of
equivalent intensities usingprogram SADABS (G. Sheldrick, Bruker 
Analytical X-ray Systems, Madison, WI)
;
_exptl_crystal_density_diffrn 1.437
_exptl_crystal_F_000 800
_exptl_crystal_size_max 0.24
_exptl_crystal_size_mid 0.24
_exptl_crystal_size_min 0.20
_refine_diff_density_max 0.346
_refine_diff_density_min -0.187
_refine_diff_density_rms 0.052
_refine_ls_extinction_method none
_refine_ls_goodness_of_fit_ref 0.950
_refine_ls_hydrogen_treatment constr
_refine_ls_matrix_type full
_refine_ls_number_parameters 257
_refine_ls_number_reflns 4272
_refine_ls_number_restraints 0
_refine_ls_restrained_S_all 0.950
_refine_ls_R_factor_all 0.0724
_refine_ls_R_factor_gt 0.0481
_refine_ls_shift/su_max 0.001
_refine_ls_shift/su_mean 0.000
_refine_ls_structure_factor_coef Fsqd
_refine_ls_weighting_details 'calc w=1/[\s^2^(Fo^2^)+(0.0635P)^2^+0.0000P] where P=(Fo^2^+2Fc^2^)/3'
_refine_ls_weighting_scheme calc
_refine_ls_wR_factor_gt 0.1138
_refine_ls_wR_factor_ref 0.1213
_reflns_number_gt 2918
_reflns_number_total 4272
_reflns_threshold_expression >2sigma(I)
_cod_data_source_file ja201834u_si_001.cif
_cod_data_source_block bhat06s
_cod_original_cell_volume 1753.1(5)
_cod_database_code 4106003

loop_
_symmetry_equiv_pos_as_xyz
'x, y, z'
'-x, y+1/2, -z+1/2'
'-x, -y, -z'
'x, -y-1/2, z-1/2'

loop_
_atom_site_label
_atom_site_type_symbol
_atom_site_fract_x
_atom_site_fract_y
_atom_site_fract_z
_atom_site_U_iso_or_equiv
_atom_site_adp_type
_atom_site_occupancy
_atom_site_symmetry_multiplicity
_atom_site_calc_flag
_atom_site_refinement_flags
C1 C 0.7115(2) 0.98742(7) 0.7955(2) 0.0257(4) Uani 1 1 d .
C2 C 0.6108(2) 0.93704(6) 0.8116(2) 0.0234(4) Uani 1 1 d .
C3 C 0.5794(2) 0.90549(6) 0.66960(19) 0.0213(4) Uani 1 1 d .
C4 C 0.6487(2) 0.93550(7) 0.5858(2) 0.0237(4) Uani 1 1 d .
C5 C 0.6309(2) 0.92072(7) 0.4449(2) 0.0274(4) Uani 1 1 d .
H5 H 0.6795 0.9419 0.3902 0.033 Uiso 1 1 calc R
C6 C 0.5384(3) 0.87334(7) 0.3862(2) 0.0282(4) Uani 1 1 d .
H6 H 0.5208 0.8621 0.2881 0.034 Uiso 1 1 calc R
C7 C 0.4718(3) 0.84234(7) 0.4679(2) 0.0268(4) Uani 1 1 d .
H7 H 0.4115 0.8098 0.4252 0.032 Uiso 1 1 calc R
C8 C 0.4899(2) 0.85714(6) 0.61139(19) 0.0218(4) Uani 1 1 d .
C9 C 0.4083(3) 0.81962(6) 0.6906(2) 0.0235(4) Uani 1 1 d .
C10 C 0.4392(3) 0.76286(7) 0.6515(2) 0.0284(4) Uani 1 1 d .
H10 H 0.5594 0.7549 0.6570 0.034 Uiso 1 1 calc R
C11 C 0.1973(2) 0.83368(7) 0.6505(2) 0.0256(4) Uani 1 1 d .
C12 C 0.0754(3) 0.83152(7) 0.4806(2) 0.0295(4) Uani 1 1 d .
H12 H 0.1011 0.8571 0.4211 0.035 Uiso 1 1 calc R
C13 C -0.0612(3) 0.79844(8) 0.4067(2) 0.0386(5) Uani 1 1 d .
H13A H -0.0931 0.7720 0.4605 0.046 Uiso 1 1 calc R
H13B H -0.1289 0.8008 0.2990 0.046 Uiso 1 1 calc R
C14 C 0.1189(3) 0.79940(7) 0.7402(2) 0.0331(5) Uani 1 1 d .
H14A H -0.0134 0.8085 0.7090 0.050 Uiso 1 1 calc R
H14B H 0.1917 0.8061 0.8495 0.050 Uiso 1 1 calc R
H14C H 0.1286 0.7619 0.7190 0.050 Uiso 1 1 calc R
C15 C 0.5190(2) 0.82195(7) 0.8641(2) 0.0248(4) Uani 1 1 d .
C16 C 0.5248(2) 0.87308(7) 0.9426(2) 0.0251(4) Uani 1 1 d .
H16 H 0.5305 0.8657 1.0450 0.030 Uiso 1 1 calc R
C17 C 0.3584(3) 0.91089(7) 0.8532(2) 0.0268(4) Uani 1 1 d .
H17 H 0.3064 0.9242 0.9233 0.032 Uiso 1 1 calc R
C18 C 0.1956(3) 0.89034(7) 0.7068(2) 0.0286(4) Uani 1 1 d .
C19 C 0.7020(2) 0.90638(7) 0.96227(19) 0.0245(4) Uani 1 1 d .
C20 C 0.8763(3) 0.87459(7) 0.9818(2) 0.0294(4) Uani 1 1 d .
H20A H 0.8460 0.8527 0.8912 0.044 Uiso 1 1 calc R
H20B H 0.9156 0.8517 1.0716 0.044 Uiso 1 1 calc R
H20C H 0.9788 0.8990 0.9952 0.044 Uiso 1 1 calc R
C21 C 0.7521(3) 0.94251(7) 1.0999(2) 0.0306(4) Uani 1 1 d .
H21A H 0.7969 0.9210 1.1927 0.046 Uiso 1 1 calc R
H21B H 0.6403 0.9625 1.0881 0.046 Uiso 1 1 calc R
H21C H 0.8513 0.9672 1.1072 0.046 Uiso 1 1 calc R
C22 C 0.8101(3) 1.02324(7) 0.6044(2) 0.0287(4) Uani 1 1 d .
H22A H 0.8237 1.0562 0.6611 0.043 Uiso 1 1 calc R
H22B H 0.7267 1.0292 0.4964 0.043 Uiso 1 1 calc R
H22C H 0.9339 1.0117 0.6159 0.043 Uiso 1 1 calc R
N1 N 0.7298(2) 0.98257(5) 0.66374(17) 0.0251(3) Uani 1 1 d .
O5 O 0.76027(18) 1.02510(5) 0.88107(15) 0.0326(3) Uani 1 1 d .
O6 O 0.32716(19) 0.72750(5) 0.61464(15) 0.0353(3) Uani 1 1 d .
O7 O 0.60010(18) 0.78278(5) 0.93590(14) 0.0299(3) Uani 1 1 d .
O8 O 0.06653(19) 0.91981(5) 0.63826(17) 0.0438(4) Uani 1 1 d .
O9 O 0.43538(17) 0.95511(4) 0.80510(14) 0.0263(3) Uani 1 1 d .

loop_
_atom_site_aniso_label
_atom_site_aniso_U_11
_atom_site_aniso_U_22
_atom_site_aniso_U_33
_atom_site_aniso_U_23
_atom_site_aniso_U_13
_atom_site_aniso_U_12
C1 0.0261(9) 0.0212(9) 0.0272(10) 0.0018(8) 0.0094(8) 0.0018(7)
C2 0.0262(9) 0.0202(8) 0.0249(9) -0.0016(7) 0.0122(8) 0.0014(7)
C3 0.0216(8) 0.0196(8) 0.0214(9) 0.0011(7) 0.0083(7) 0.0033(7)
C4 0.0223(9) 0.0212(9) 0.0258(9) 0.0014(7) 0.0091(8) 0.0020(7)
C5 0.0290(10) 0.0300(10) 0.0262(10) 0.0041(8) 0.0149(8) 0.0022(8)
C6 0.0325(10) 0.0311(10) 0.0235(10) -0.0029(8) 0.0147(8) 0.0011(8)
C7 0.0316(10) 0.0213(9) 0.0281(10) -0.0028(7) 0.0136(8) 0.0005(8)
C8 0.0240(9) 0.0189(8) 0.0226(9) 0.0023(7) 0.0103(7) 0.0038(7)
C9 0.0283(9) 0.0174(8) 0.0264(10) 0.0012(7) 0.0133(8) 0.0022(7)
C10 0.0391(11) 0.0219(9) 0.0255(10) 0.0010(8) 0.0154(9) 0.0018(8)
C11 0.0257(9) 0.0224(9) 0.0301(10) 0.0002(8) 0.0134(8) -0.0014(7)
C12 0.0298(10) 0.0257(9) 0.0337(11) 0.0036(8) 0.0147(9) -0.0002(8)
C13 0.0352(11) 0.0384(11) 0.0387(12) -0.0026(9) 0.0132(10) -0.0045(9)
C14 0.0359(11) 0.0332(10) 0.0351(11) 0.0025(9) 0.0202(9) -0.0032(9)
C15 0.0269(9) 0.0220(9) 0.0287(10) 0.0035(7) 0.0151(8) -0.0007(7)
C16 0.0316(10) 0.0243(9) 0.0216(9) 0.0018(7) 0.0138(8) 0.0023(8)
C17 0.0325(10) 0.0206(9) 0.0316(10) -0.0010(8) 0.0180(9) 0.0013(8)
C18 0.0261(9) 0.0246(9) 0.0370(11) 0.0035(8) 0.0157(9) 0.0024(8)
C19 0.0304(10) 0.0209(9) 0.0221(9) 0.0001(7) 0.0116(8) 0.0012(8)
C20 0.0300(10) 0.0289(10) 0.0281(10) -0.0005(8) 0.0116(8) -0.0010(8)
C21 0.0375(11) 0.0286(10) 0.0231(10) -0.0035(8) 0.0111(9) 0.0002(8)
C22 0.0286(10) 0.0244(9) 0.0316(10) 0.0053(8) 0.0119(8) -0.0020(8)
N1 0.0278(8) 0.0212(7) 0.0267(8) 0.0016(6) 0.0123(7) -0.0014(6)
O5 0.0399(8) 0.0226(7) 0.0335(8) -0.0049(6) 0.0145(6) -0.0040(6)
O6 0.0470(9) 0.0230(7) 0.0352(8) -0.0011(6) 0.0174(7) -0.0046(6)
O7 0.0341(7) 0.0239(7) 0.0317(7) 0.0060(5) 0.0143(6) 0.0029(6)
O8 0.0309(8) 0.0309(8) 0.0600(10) -0.0027(7) 0.0113(7) 0.0051(6)
O9 0.0287(7) 0.0211(6) 0.0318(7) 0.0007(5) 0.0159(6) 0.0024(5)

loop_
_atom_type_symbol
_atom_type_description
_atom_type_scat_dispersion_real
_atom_type_scat_dispersion_imag
_atom_type_scat_source
C C 0.0033 0.0016 'International Tables Vol C Tables 4.2.6.8 and 6.1.1.4'
H H 0.0000 0.0000 'International Tables Vol C Tables 4.2.6.8 and 6.1.1.4'
N N 0.0061 0.0033 'International Tables Vol C Tables 4.2.6.8 and 6.1.1.4'
O O 0.0106 0.0060 'International Tables Vol C Tables 4.2.6.8 and 6.1.1.4'

loop_
_geom_angle_atom_site_label_1
_geom_angle_atom_site_label_2
_geom_angle_atom_site_label_3
_geom_angle
O5 C1 N1 126.06(16)
O5 C1 C2 126.68(16)
N1 C1 C2 107.22(14)
O9 C2 C3 111.09(14)
O9 C2 C19 103.86(13)
C3 C2 C19 115.50(13)
O9 C2 C1 105.41(13)
C3 C2 C1 102.82(13)
C19 C2 C1 117.86(15)
C4 C3 C8 119.63(15)
C4 C3 C2 107.67(14)
C8 C3 C2 132.57(15)
C5 C4 C3 123.30(16)
C5 C4 N1 126.49(16)
C3 C4 N1 110.17(15)
C4 C5 C6 116.88(16)
C7 C6 C5 121.06(16)
C6 C7 C8 122.28(16)
C7 C8 C3 116.82(15)
C7 C8 C9 117.53(15)
C3 C8 C9 125.64(15)
C15 C9 C10 103.70(14)
C15 C9 C8 111.94(14)
C10 C9 C8 107.61(14)
C15 C9 C11 107.09(13)
C10 C9 C11 114.60(15)
C8 C9 C11 111.69(14)
O6 C10 C9 126.54(18)
C12 C11 C18 109.03(15)
C12 C11 C14 112.53(15)
C18 C11 C14 104.47(14)
C12 C11 C9 111.03(14)
C18 C11 C9 107.17(14)
C14 C11 C9 112.21(15)
C13 C12 C11 127.22(18)
O7 C15 C16 121.09(16)
O7 C15 C9 120.44(15)
C16 C15 C9 118.47(15)
C15 C16 C17 114.63(15)
C15 C16 C19 110.48(14)
C17 C16 C19 103.28(13)
O9 C17 C18 104.96(14)
O9 C17 C16 106.57(13)
C18 C17 C16 118.32(14)
O8 C18 C17 117.98(16)
O8 C18 C11 121.10(17)
C17 C18 C11 120.92(15)
C21 C19 C20 109.42(15)
C21 C19 C2 112.02(14)
C20 C19 C2 113.63(14)
C21 C19 C16 107.40(14)
C20 C19 C16 116.10(14)
C2 C19 C16 97.78(14)
C1 N1 C4 112.05(14)
C1 N1 C22 124.02(15)
C4 N1 C22 123.75(14)
C2 O9 C17 106.10(12)

loop_
_geom_bond_atom_site_label_1
_geom_bond_atom_site_label_2
_geom_bond_distance
C1 O5 1.212(2)
C1 N1 1.364(2)
C1 C2 1.545(2)
C2 O9 1.435(2)
C2 C3 1.523(2)
C2 C19 1.535(2)
C3 C4 1.393(2)
C3 C8 1.400(2)
C4 C5 1.373(2)
C4 N1 1.405(2)
C5 C6 1.388(2)
C6 C7 1.378(2)
C7 C8 1.397(2)
C8 C9 1.535(2)
C9 C15 1.530(2)
C9 C10 1.531(2)
C9 C11 1.577(2)
C10 O6 1.196(2)
C11 C12 1.510(3)
C11 C18 1.535(2)
C11 C14 1.543(2)
C12 C13 1.304(3)
C15 O7 1.219(2)
C15 C16 1.492(2)
C16 C17 1.547(2)
C16 C19 1.571(2)
C17 O9 1.445(2)
C17 C18 1.534(3)
C18 O8 1.201(2)
C19 C21 1.527(2)
C19 C20 1.533(2)
C22 N1 1.455(2)

loop_
_geom_torsion_atom_site_label_1
_geom_torsion_atom_site_label_2
_geom_torsion_atom_site_label_3
_geom_torsion_atom_site_label_4
_geom_torsion
O5 C1 C2 O9 61.4(2)
N1 C1 C2 O9 -116.48(15)
O5 C1 C2 C3 177.85(17)
N1 C1 C2 C3 -0.02(18)
O5 C1 C2 C19 -53.9(2)
N1 C1 C2 C19 128.27(16)
O9 C2 C3 C4 110.73(15)
C19 C2 C3 C4 -131.34(16)
C1 C2 C3 C4 -1.59(18)
O9 C2 C3 C8 -65.0(2)
C19 C2 C3 C8 52.9(3)
C1 C2 C3 C8 -177.32(18)
C8 C3 C4 C5 1.3(3)
C2 C3 C4 C5 -175.05(16)
C8 C3 C4 N1 179.05(15)
C2 C3 C4 N1 2.66(19)
C3 C4 C5 C6 0.1(3)
N1 C4 C5 C6 -177.27(16)
C4 C5 C6 C7 -1.4(3)
C5 C6 C7 C8 1.3(3)
C6 C7 C8 C3 0.1(3)
C6 C7 C8 C9 179.35(16)
C4 C3 C8 C7 -1.4(2)
C2 C3 C8 C7 173.95(17)
C4 C3 C8 C9 179.44(16)
C2 C3 C8 C9 -5.2(3)
C7 C8 C9 C15 149.23(16)
C3 C8 C9 C15 -31.6(2)
C7 C8 C9 C10 35.9(2)
C3 C8 C9 C10 -144.90(17)
C7 C8 C9 C11 -90.69(18)
C3 C8 C9 C11 88.5(2)
C15 C9 C10 O6 105.5(2)
C8 C9 C10 O6 -135.79(19)
C11 C9 C10 O6 -10.9(3)
C15 C9 C11 C12 -179.06(14)
C10 C9 C11 C12 -64.65(18)
C8 C9 C11 C12 58.05(18)
C15 C9 C11 C18 61.96(17)
C10 C9 C11 C18 176.38(14)
C8 C9 C11 C18 -60.92(18)
C15 C9 C11 C14 -52.16(18)
C10 C9 C11 C14 62.25(19)
C8 C9 C11 C14 -175.05(14)
C18 C11 C12 C13 -127.9(2)
C14 C11 C12 C13 -12.5(3)
C9 C11 C12 C13 114.2(2)
C10 C9 C15 O7 -1.9(2)
C8 C9 C15 O7 -117.59(17)
C11 C9 C15 O7 119.68(17)
C10 C9 C15 C16 178.17(15)
C8 C9 C15 C16 62.46(19)
C11 C9 C15 C16 -60.27(18)
O7 C15 C16 C17 -156.12(16)
C9 C15 C16 C17 23.8(2)
O7 C15 C16 C19 87.70(19)
C9 C15 C16 C19 -92.34(18)
C15 C16 C17 O9 -110.43(15)
C19 C16 C17 O9 9.81(17)
C15 C16 C17 C18 7.4(2)
C19 C16 C17 C18 127.61(15)
O9 C17 C18 O8 -61.7(2)
C16 C17 C18 O8 179.67(16)
O9 C17 C18 C11 118.80(16)
C16 C17 C18 C11 0.2(2)
C12 C11 C18 O8 25.0(2)
C14 C11 C18 O8 -95.5(2)
C9 C11 C18 O8 145.25(17)
C12 C11 C18 C17 -155.51(15)
C14 C11 C18 C17 83.98(19)
C9 C11 C18 C17 -35.3(2)
O9 C2 C19 C21 -65.74(17)
C3 C2 C19 C21 172.38(14)
C1 C2 C19 C21 50.4(2)
O9 C2 C19 C20 169.63(14)
C3 C2 C19 C20 47.7(2)
C1 C2 C19 C20 -74.27(19)
O9 C2 C19 C16 46.65(15)
C3 C2 C19 C16 -75.23(16)
C1 C2 C19 C16 162.75(14)
C15 C16 C19 C21 -153.93(14)
C17 C16 C19 C21 83.02(16)
C15 C16 C19 C20 -31.1(2)
C17 C16 C19 C20 -154.20(14)
C15 C16 C19 C2 90.00(15)
C17 C16 C19 C2 -33.04(15)
O5 C1 N1 C4 -176.23(17)
C2 C1 N1 C4 1.66(19)
O5 C1 N1 C22 -0.9(3)
C2 C1 N1 C22 177.01(15)
C5 C4 N1 C1 174.80(17)
C3 C4 N1 C1 -2.8(2)
C5 C4 N1 C22 -0.6(3)
C3 C4 N1 C22 -178.18(15)
C3 C2 O9 C17 81.66(15)
C19 C2 O9 C17 -43.11(16)
C1 C2 O9 C17 -167.67(13)
C18 C17 O9 C2 -106.27(14)
C16 C17 O9 C2 20.02(16)
